data_7718315
loop_
_publ_author_name
'Kumar, Amit'
'Golwankar, Riddhi R.'
'Pyrch, Mikaela M. F.'
'Cooper, Fynn L.'
'Arehart, Grant A.'
'Carter, Korey P.'
'Oliver, Allen G.'
'Day, Victor W.'
'Forbes, Tori Z.'
'Blakemore, James D.'

_publ_section_title
;
 Macrocyclic control of electron transfer to high valent uranium in
 heterobimetallic complexes.
;
_journal_issue 20
_journal_name_full 'Dalton transactions (Cambridge, England : 2003)'
_journal_page_first 8061
_journal_page_last 8075
_journal_paper_doi 10.1039/d4dt03503h
_journal_volume 54
_journal_year 2025
_chemical_formula_moiety 'C23 H27 N3 O7 U, C2 H3 N'
_chemical_formula_sum 'C25 H30 N4 O7 U'
_chemical_formula_weight 736.56
_chemical_properties_physical Moisture-sensitive
_space_group_crystal_system monoclinic
_space_group_IT_number 14
_space_group_name_Hall '-P 2ybc'
_space_group_name_H-M_alt 'P 1 21/c 1'
_atom_sites_solution_hydrogens geom
_atom_sites_solution_primary direct
_audit_creation_method
;FinalCif V146 by Daniel Kratzert, Freiburg 2025, 
https://dkratzert.de/finalcif.html
;
_audit_update_record
;
2025-03-11 deposited with the CCDC.	2025-03-12 downloaded from the CCDC.
;
_cell_angle_alpha 90
_cell_angle_beta 100.3600(10)
_cell_angle_gamma 90
_cell_formula_units_Z 4
_cell_length_a 10.3526(3)
_cell_length_b 13.0258(3)
_cell_length_c 19.7606(5)
_cell_measurement_reflns_used 9473
_cell_measurement_temperature 200(2)
_cell_measurement_theta_max 69.886
_cell_measurement_theta_min 4.0855
_cell_volume 2621.29(12)
_computing_cell_refinement 'SAINT V8.34A'
_computing_data_collection 'Bruker BIS 2015.5.1.2/11-Jun-2015 P2 and APEX2_2014.11-0'
_computing_data_reduction 'SAINT V8.34A'
_computing_molecular_graphics 'ShelXle (H\"ubschle 2011)'
_computing_publication_material 'SHELXL 2018/3 (Sheldrick, 2018)'
_computing_structure_refinement 'SHELXL-2018/3 (Sheldrick, 2018)'
_computing_structure_solution 'SHELXT 2014/5 (Sheldrick, 2014)'
_diffrn_ambient_environment N~2~
_diffrn_ambient_temperature 200(2)
_diffrn_detector CCD
_diffrn_detector_type 'Bruker APEX II'
_diffrn_measured_fraction_theta_full 0.996
_diffrn_measured_fraction_theta_max 0.964
_diffrn_measurement_device 'three-circle diffractometer'
_diffrn_measurement_device_type 'Bruker Proteum'
_diffrn_measurement_method '\w and \f scans'
_diffrn_measurement_specimen_support 'MiTeGen micromount'
_diffrn_radiation_monochromator 'Helios multilayer mirror optics'
_diffrn_radiation_probe x-ray
_diffrn_radiation_type CuK\a
_diffrn_radiation_wavelength 1.54178
_diffrn_reflns_av_R_equivalents 0.0510
_diffrn_reflns_av_unetI/netI 0.0489
_diffrn_reflns_Laue_measured_fraction_full 0.996
_diffrn_reflns_Laue_measured_fraction_max 0.964
_diffrn_reflns_limit_h_max 12
_diffrn_reflns_limit_h_min -11
_diffrn_reflns_limit_k_max 15
_diffrn_reflns_limit_k_min -15
_diffrn_reflns_limit_l_max 23
_diffrn_reflns_limit_l_min -21
_diffrn_reflns_number 16635
_diffrn_reflns_point_group_measured_fraction_full 0.996
_diffrn_reflns_point_group_measured_fraction_max 0.964
_diffrn_reflns_theta_full 66.000
_diffrn_reflns_theta_max 70.183
_diffrn_reflns_theta_min 4.085
_diffrn_source 'microfocus rotating anode generator'
_diffrn_source_current 45
_diffrn_source_type 'Bruker MicroStar'
_diffrn_source_voltage 60
_exptl_absorpt_coefficient_mu 17.867
_exptl_absorpt_correction_T_max 0.7533
_exptl_absorpt_correction_T_min 0.5449
_exptl_absorpt_correction_type multi-scan
_exptl_absorpt_process_details
;SADABS-2014/5 - Bruker AXS area detector scaling and absorption correction: 
Krause, L., Herbst-Irmer, R., Sheldrick G.M. & Stalke D., J. Appl. Cryst. 48 
(2015) 3-10
;
_exptl_crystal_colour red
_exptl_crystal_density_diffrn 1.866
_exptl_crystal_description Near
_exptl_crystal_F_000 1424
_exptl_crystal_recrystallization_method 'Re-crystallisation from solvent'
_exptl_crystal_size_max 0.089
_exptl_crystal_size_mid 0.067
_exptl_crystal_size_min 0.036
_exptl_transmission_factor_max 0.7533
_exptl_transmission_factor_min 0.5449
_refine_diff_density_max 2.133
_refine_diff_density_min -2.318
_refine_diff_density_rms 0.210
_refine_ls_extinction_coef 0.00022(3)
_refine_ls_extinction_expression Fc^*^=kFc[1+0.001xFc^2^\l^3^/sin(2\q)]^-1/4^
_refine_ls_extinction_method 'SHELXL-2018/3 (Sheldrick 2018)'
_refine_ls_goodness_of_fit_ref 1.095
_refine_ls_hydrogen_treatment constr
_refine_ls_matrix_type full
_refine_ls_number_parameters 409
_refine_ls_number_reflns 4798
_refine_ls_number_restraints 128
_refine_ls_restrained_S_all 1.083
_refine_ls_R_factor_all 0.0394
_refine_ls_R_factor_gt 0.0362
_refine_ls_shift/su_max 0.048
_refine_ls_shift/su_mean 0.000
_refine_ls_structure_factor_coef Fsqd
_refine_ls_weighting_details 'w=1/[\s^2^(Fo^2^)+(0.0463P)^2^+4.6482P] where P=(Fo^2^+2Fc^2^)/3'
_refine_ls_weighting_scheme calc
_refine_ls_wR_factor_gt 0.0887
_refine_ls_wR_factor_ref 0.0917
_reflns_Friedel_coverage 0.000
_reflns_number_gt 4375
_reflns_number_total 4798
_reflns_threshold_expression 'I > 2\s(I)'
_cod_data_source_file d4dt03503h3.cif
_cod_data_source_block q75k
_cod_depositor_comments 'Adding full bibliography for 7718311--7718320.cif.'
_cod_original_sg_symbol_H-M 'P 21/c'
_cod_database_code 7718315
_shelx_shelxl_version_number 2018/3
_shelx_space_group_comment
;
The symmetry employed for this shelxl refinement is uniquely defined
by the following loop, which should always be used as a source of
symmetry information in preference to the above space-group names.
They are only intended as comments.
;
_shelx_estimated_absorpt_t_min 0.299
_shelx_estimated_absorpt_t_max 0.566
_diffrn_measurement_ambient_temperature_device_make 'Oxford Cryostream'

loop_
_space_group_symop_operation_xyz
'x, y, z'
'-x, y+1/2, -z+1/2'
'-x, -y, -z'
'x, -y-1/2, z-1/2'

loop_
_atom_site_label
_atom_site_type_symbol
_atom_site_fract_x
_atom_site_fract_y
_atom_site_fract_z
_atom_site_U_iso_or_equiv
_atom_site_adp_type
_atom_site_occupancy
_atom_site_site_symmetry_order
_atom_site_calc_flag
_atom_site_refinement_flags_posn
_atom_site_refinement_flags_adp
_atom_site_refinement_flags_occupancy
_atom_site_disorder_assembly
_atom_site_disorder_group
U U 0.37157(2) 0.49380(2) 0.31867(2) 0.02092(11) Uani 1 1 d . . . . .
O1 O 0.2033(3) 0.5779(3) 0.2542(2) 0.0305(8) Uani 1 1 d . . . . .
O2 O 0.4039(4) 0.6292(3) 0.3888(2) 0.0348(9) Uani 1 1 d . . . . .
O3 O 0.3683(5) 0.8303(3) 0.3979(2) 0.0453(11) Uani 1 1 d . . . . .
O4 O 0.1985(5) 0.9267(4) 0.2927(3) 0.0585(13) Uani 1 1 d . . . . .
O5 O 0.0932(4) 0.7571(4) 0.2161(3) 0.0506(12) Uani 1 1 d . . . . .
O7 O 0.2645(4) 0.4389(3) 0.3692(2) 0.0330(8) Uani 1 1 d . . . . .
O8 O 0.4828(4) 0.5378(3) 0.2659(2) 0.0346(9) Uani 1 1 d . . . . .
N1 N 0.2711(4) 0.3813(4) 0.2165(3) 0.0359(11) Uani 1 1 d . . . . .
N2 N 0.5755(4) 0.4623(4) 0.4137(2) 0.0315(10) Uani 1 1 d . . . . .
N3 N 0.4699(4) 0.3099(3) 0.3169(2) 0.0301(10) Uani 1 1 d D . . . .
C1 C 0.2208(6) 0.4148(5) 0.1573(4) 0.0412(15) Uani 1 1 d . . . . .
H1 H 0.210300 0.365997 0.121024 0.049 Uiso 1 1 calc R U . . .
C2 C 0.1769(7) 0.5193(6) 0.1382(4) 0.0435(15) Uani 1 1 d . . . . .
C3 C 0.1354(8) 0.5410(7) 0.0685(4) 0.0581(18) Uani 1 1 d . . . . .
H3 H 0.142894 0.489841 0.035158 0.070 Uiso 1 1 calc R U . . .
C4 C 0.0853(9) 0.6328(8) 0.0482(4) 0.069(2) Uani 1 1 d . . . . .
H4 H 0.060481 0.646662 0.000441 0.082 Uiso 1 1 calc R U . . .
C5 C 0.0688(7) 0.7079(6) 0.0953(4) 0.0545(18) Uani 1 1 d . . . . .
H5 H 0.031378 0.772142 0.079610 0.065 Uiso 1 1 calc R U . . .
C6 C 0.1066(5) 0.6902(5) 0.1654(3) 0.0395(14) Uani 1 1 d . . . . .
C7 C 0.1656(5) 0.5950(5) 0.1882(3) 0.0314(12) Uani 1 1 d . . . . .
C8 C 0.0550(7) 0.8595(6) 0.1967(5) 0.060(2) Uani 1 1 d . . . . .
H8A H -0.036207 0.860465 0.170751 0.072 Uiso 1 1 calc R U . . .
H8B H 0.113516 0.888251 0.167013 0.072 Uiso 1 1 calc R U . . .
C9 C 0.0644(7) 0.9214(7) 0.2604(5) 0.067(2) Uani 1 1 d . . . . .
H9A H 0.029724 0.991354 0.249083 0.080 Uiso 1 1 calc R U . . .
H9B H 0.011764 0.889148 0.291854 0.080 Uiso 1 1 calc R U . . .
C10 C 0.2163(10) 0.9618(6) 0.3608(5) 0.070(2) Uani 1 1 d . . . . .
H10A H 0.154082 0.926834 0.385774 0.084 Uiso 1 1 calc R U . . .
H10B H 0.199753 1.036631 0.361581 0.084 Uiso 1 1 calc R U . . .
C11 C 0.3546(9) 0.9390(6) 0.3946(5) 0.066(2) Uani 1 1 d . . . . .
H11A H 0.416994 0.968897 0.367450 0.079 Uiso 1 1 calc R U . . .
H11B H 0.372935 0.968815 0.441396 0.079 Uiso 1 1 calc R U . . .
C12 C 0.4868(6) 0.7921(5) 0.4292(3) 0.0368(13) Uani 1 1 d . . . . .
C13 C 0.5877(8) 0.8506(5) 0.4651(3) 0.0491(17) Uani 1 1 d . . . . .
H13 H 0.578087 0.922878 0.468159 0.059 Uiso 1 1 calc R U . . .
C14 C 0.7038(7) 0.8032(6) 0.4971(3) 0.0502(18) Uani 1 1 d . . . . .
H14 H 0.772584 0.843373 0.522321 0.060 Uiso 1 1 calc R U . . .
C15 C 0.7190(6) 0.6998(5) 0.4923(3) 0.0428(15) Uani 1 1 d . . . . .
H15 H 0.797892 0.668578 0.514952 0.051 Uiso 1 1 calc R U . . .
C16 C 0.6208(6) 0.6389(5) 0.4546(3) 0.0337(12) Uani 1 1 d . . . . .
C17 C 0.5011(6) 0.6840(4) 0.4220(3) 0.0319(12) Uani 1 1 d . . . . .
C18 C 0.6445(5) 0.5303(5) 0.4512(3) 0.0354(12) Uani 1 1 d . . . . .
H18 H 0.721179 0.505651 0.480514 0.042 Uiso 1 1 calc R U . . .
C19 C 0.6309(6) 0.3582(5) 0.4213(4) 0.0465(16) Uani 1 1 d D . . . .
H19A H 0.658174 0.342120 0.470818 0.056 Uiso 0.782(12) 1 calc R U P A 1
H19B H 0.709569 0.354712 0.399454 0.056 Uiso 0.782(12) 1 calc R U P A 1
H19C H 0.658174 0.342120 0.470818 0.056 Uiso 0.218(12) 1 calc R U P A 1
H19D H 0.709569 0.354712 0.399454 0.056 Uiso 0.218(12) 1 calc R U P A 1
C22 C 0.2929(7) 0.2685(5) 0.2212(4) 0.058(2) Uani 1 1 d D . . . .
H22A H 0.347505 0.247261 0.187367 0.070 Uiso 0.782(12) 1 calc R U P A 1
H22B H 0.207396 0.232648 0.209773 0.070 Uiso 0.782(12) 1 calc R U P A 1
H22C H 0.267311 0.232978 0.176518 0.070 Uiso 0.218(12) 1 calc R U P A 2
H22D H 0.250915 0.235467 0.256860 0.070 Uiso 0.218(12) 1 calc R U P A 2
C20 C 0.5309(6) 0.2801(5) 0.3884(3) 0.0335(18) Uani 0.782(12) 1 d D . P A 1
H20A H 0.574252 0.212491 0.387481 0.040 Uiso 0.782(12) 1 calc R U P A 1
H20B H 0.461392 0.273211 0.416591 0.040 Uiso 0.782(12) 1 calc R U P A 1
C21 C 0.3609(6) 0.2377(5) 0.2932(4) 0.034(2) Uani 0.782(12) 1 d D . P A 1
H21A H 0.297369 0.239543 0.325159 0.041 Uiso 0.782(12) 1 calc R U P A 1
H21B H 0.395403 0.166888 0.292566 0.041 Uiso 0.782(12) 1 calc R U P A 1
C23 C 0.5712(7) 0.3028(5) 0.2725(4) 0.0331(18) Uani 0.782(12) 1 d D . P A 1
H23A H 0.531363 0.318871 0.224890 0.050 Uiso 0.782(12) 1 calc R U P A 1
H23B H 0.607235 0.233064 0.274823 0.050 Uiso 0.782(12) 1 calc R U P A 1
H23C H 0.641888 0.351829 0.288616 0.050 Uiso 0.782(12) 1 calc R U P A 1
C20' C 0.6099(11) 0.308(3) 0.3508(11) 0.073(12) Uiso 0.218(12) 1 d D . P A 2
H20C H 0.663325 0.343854 0.321430 0.088 Uiso 0.218(12) 1 calc R U P A 2
H20D H 0.640241 0.235618 0.355756 0.088 Uiso 0.218(12) 1 calc R U P A 2
C21' C 0.4405(10) 0.281(3) 0.2428(6) 0.059(10) Uiso 0.218(12) 1 d D . P A 2
H21C H 0.485106 0.215378 0.235680 0.071 Uiso 0.218(12) 1 calc R U P A 2
H21D H 0.472930 0.334500 0.214669 0.071 Uiso 0.218(12) 1 calc R U P A 2
C23' C 0.379(3) 0.238(2) 0.343(2) 0.056(9) Uiso 0.218(12) 1 d D . P A 2
H23D H 0.400321 0.236019 0.393680 0.084 Uiso 0.218(12) 1 calc R U P A 2
H23E H 0.388750 0.169113 0.324929 0.084 Uiso 0.218(12) 1 calc R U P A 2
H23F H 0.288432 0.261492 0.328809 0.084 Uiso 0.218(12) 1 calc R U P A 2
N1SA N -0.008(3) 0.5217(16) 0.4522(13) 0.110(7) Uani 0.406(3) 1 d D U P B 1
C1SA C 0.0280(19) 0.5870(13) 0.4219(11) 0.062(4) Uani 0.406(3) 1 d D U P B 1
C2SA C 0.078(3) 0.6683(18) 0.3829(15) 0.064(6) Uani 0.406(3) 1 d D U P B 1
H2SA H 0.171628 0.679627 0.401418 0.095 Uiso 0.406(3) 1 calc R U P B 1
H2SB H 0.029392 0.731817 0.386636 0.095 Uiso 0.406(3) 1 calc R U P B 1
H2SC H 0.067979 0.648088 0.334440 0.095 Uiso 0.406(3) 1 calc R U P B 1
N1SB N -0.056(3) 0.5475(19) 0.411(2) 0.103(9) Uani 0.271(3) 1 d D U P C 2
C1SB C 0.008(3) 0.6139(17) 0.3984(15) 0.057(5) Uani 0.271(3) 1 d D U P C 2
C2SB C 0.088(3) 0.697(2) 0.379(2) 0.062(8) Uani 0.271(3) 1 d D U P C 2
H2SD H 0.061586 0.711853 0.329836 0.093 Uiso 0.271(3) 1 calc R U P C 2
H2SE H 0.180926 0.676156 0.388222 0.093 Uiso 0.271(3) 1 calc R U P C 2
H2SF H 0.077043 0.758464 0.405799 0.093 Uiso 0.271(3) 1 calc R U P C 2
N1SC N -0.1157(19) 0.574(2) 0.3751(18) 0.105(8) Uani 0.323(3) 1 d D U P D 3
C1SC C -0.0173(17) 0.6161(19) 0.3830(13) 0.058(4) Uani 0.323(3) 1 d D U P D 3
C2SC C 0.109(2) 0.670(3) 0.397(2) 0.069(7) Uani 0.323(3) 1 d D U P D 3
H2SG H 0.132063 0.693096 0.353950 0.103 Uiso 0.323(3) 1 calc R U P D 3
H2SH H 0.176440 0.622610 0.420396 0.103 Uiso 0.323(3) 1 calc R U P D 3
H2SI H 0.101798 0.728722 0.427020 0.103 Uiso 0.323(3) 1 calc R U P D 3

loop_
_atom_site_aniso_label
_atom_site_aniso_U_11
_atom_site_aniso_U_22
_atom_site_aniso_U_33
_atom_site_aniso_U_23
_atom_site_aniso_U_13
_atom_site_aniso_U_12
U 0.01826(14) 0.02119(13) 0.02564(15) -0.00432(5) 0.01019(8) -0.00247(5)
O1 0.0235(17) 0.039(2) 0.029(2) -0.0070(15) 0.0054(15) 0.0036(15)
O2 0.0232(18) 0.037(2) 0.042(2) -0.0141(17) -0.0008(16) -0.0019(16)
O3 0.053(3) 0.033(2) 0.048(3) -0.0163(18) 0.004(2) -0.0036(19)
O4 0.044(3) 0.059(3) 0.075(4) -0.012(3) 0.016(2) 0.013(2)
O5 0.030(2) 0.057(3) 0.062(3) 0.004(2) 0.001(2) 0.015(2)
O7 0.0264(18) 0.038(2) 0.037(2) -0.0054(16) 0.0141(16) -0.0052(16)
O8 0.028(2) 0.029(2) 0.050(2) 0.0041(17) 0.0153(17) 0.0009(16)
N1 0.024(2) 0.042(3) 0.043(3) -0.018(2) 0.009(2) -0.004(2)
N2 0.023(2) 0.038(3) 0.034(3) 0.000(2) 0.0094(19) 0.002(2)
N3 0.035(2) 0.027(2) 0.034(3) -0.0022(18) 0.021(2) -0.0013(18)
C1 0.029(3) 0.051(4) 0.047(4) -0.024(3) 0.018(3) -0.008(3)
C2 0.033(3) 0.066(4) 0.034(4) -0.006(3) 0.014(3) -0.016(3)
C3 0.062(5) 0.075(5) 0.038(4) -0.007(4) 0.009(3) -0.008(4)
C4 0.069(5) 0.098(7) 0.035(4) -0.002(4) -0.002(4) -0.015(5)
C5 0.035(3) 0.064(4) 0.059(5) 0.015(4) -0.004(3) -0.002(3)
C6 0.017(2) 0.058(4) 0.042(3) -0.003(3) 0.000(2) -0.007(3)
C7 0.013(2) 0.052(3) 0.030(3) -0.002(2) 0.0060(19) -0.008(2)
C8 0.030(3) 0.065(5) 0.082(6) 0.006(4) 0.001(3) 0.021(3)
C9 0.035(4) 0.066(5) 0.102(7) 0.005(4) 0.015(4) 0.032(4)
C10 0.086(6) 0.041(4) 0.088(6) -0.018(4) 0.027(5) 0.020(4)
C11 0.085(6) 0.037(3) 0.073(6) -0.027(3) 0.006(4) 0.003(4)
C12 0.048(3) 0.039(3) 0.024(3) -0.011(2) 0.010(2) -0.015(3)
C13 0.071(5) 0.046(3) 0.030(3) -0.011(3) 0.009(3) -0.028(3)
C14 0.058(4) 0.065(4) 0.027(3) -0.002(3) 0.005(3) -0.038(4)
C15 0.037(3) 0.065(4) 0.024(3) 0.005(3) 0.000(2) -0.025(3)
C16 0.032(3) 0.047(3) 0.023(3) 0.000(2) 0.007(2) -0.014(2)
C17 0.035(3) 0.039(3) 0.023(3) -0.010(2) 0.008(2) -0.013(2)
C18 0.018(3) 0.052(3) 0.036(3) 0.005(3) 0.007(2) -0.006(3)
C19 0.042(4) 0.047(4) 0.052(4) 0.001(3) 0.011(3) 0.015(3)
C22 0.053(4) 0.042(4) 0.075(5) -0.029(3) -0.003(4) 0.000(3)
C20 0.038(4) 0.031(3) 0.033(4) 0.008(3) 0.010(3) 0.004(3)
C21 0.028(4) 0.022(3) 0.056(6) -0.004(3) 0.015(3) -0.004(3)
C23 0.029(4) 0.031(3) 0.046(4) 0.000(3) 0.025(3) 0.004(3)
N1SA 0.099(13) 0.119(12) 0.116(14) -0.006(11) 0.033(11) 0.003(10)
C1SA 0.055(6) 0.069(7) 0.063(7) 0.000(6) 0.016(6) 0.015(6)
C2SA 0.053(9) 0.075(11) 0.064(12) -0.022(9) 0.016(9) 0.010(9)
N1SB 0.096(14) 0.108(13) 0.110(15) -0.004(12) 0.034(12) -0.006(12)
C1SB 0.053(7) 0.064(7) 0.058(8) 0.002(6) 0.022(6) 0.010(6)
C2SB 0.061(11) 0.068(13) 0.060(13) -0.015(11) 0.016(10) 0.010(10)
N1SC 0.097(13) 0.112(13) 0.112(14) -0.001(11) 0.033(11) -0.003(11)
C1SC 0.053(7) 0.064(7) 0.059(7) 0.001(6) 0.020(6) 0.011(6)
C2SC 0.062(12) 0.078(11) 0.067(13) -0.023(10) 0.012(10) 0.015(10)

loop_
_atom_type_symbol
_atom_type_description
_atom_type_scat_dispersion_real
_atom_type_scat_dispersion_imag
_atom_type_scat_source
C C 0.0181 0.0091 'International Tables Vol C Tables 4.2.6.8 and 6.1.1.4'
H H 0.0000 0.0000 'International Tables Vol C Tables 4.2.6.8 and 6.1.1.4'
N N 0.0311 0.0180 'International Tables Vol C Tables 4.2.6.8 and 6.1.1.4'
O O 0.0492 0.0322 'International Tables Vol C Tables 4.2.6.8 and 6.1.1.4'
U U -4.3638 13.4090 'International Tables Vol C Tables 4.2.6.8 and 6.1.1.4'

loop_
_geom_angle_atom_site_label_1
_geom_angle_atom_site_label_2
_geom_angle_atom_site_label_3
_geom_angle
_geom_angle_site_symmetry_1
_geom_angle_site_symmetry_3
_geom_angle_publ_flag
O7 U O8 174.96(17) . . ?
O7 U O2 90.43(16) . . ?
O8 U O2 93.96(17) . . ?
O7 U O1 90.95(17) . . ?
O8 U O1 91.61(16) . . ?
O2 U O1 88.92(14) . . ?
O7 U N1 90.41(17) . . ?
O8 U N1 86.34(18) . . ?
O2 U N1 159.56(16) . . ?
O1 U N1 70.64(15) . . ?
O7 U N2 92.20(17) . . ?
O8 U N2 86.96(17) . . ?
O2 U N2 70.34(15) . . ?
O1 U N2 159.04(15) . . ?
N1 U N2 130.03(16) . . ?
O7 U N3 85.55(15) . . ?
O8 U N3 89.56(15) . . ?
O2 U N3 136.06(14) . . ?
O1 U N3 134.81(13) . . ?
N1 U N3 64.36(15) . . ?
N2 U N3 66.13(14) . . ?
C7 O1 U 135.0(3) . . ?
C17 O2 U 139.3(4) . . ?
C12 O3 C11 117.2(5) . . ?
C10 O4 C9 113.3(6) . . ?
C6 O5 C8 117.6(6) . . ?
C1 N1 C22 115.4(5) . . ?
C1 N1 U 124.9(4) . . ?
C22 N1 U 118.7(4) . . ?
C18 N2 C19 114.2(5) . . ?
C18 N2 U 127.2(4) . . ?
C19 N2 U 118.2(4) . . ?
C21 N3 C23 110.7(5) . . ?
C20' N3 C23' 117(2) . . ?
C20' N3 C21' 116.7(8) . . ?
C23' N3 C21' 99(2) . . ?
C21 N3 C20 107.6(5) . . ?
C23 N3 C20 108.6(5) . . ?
C21 N3 U 108.1(3) . . ?
C20' N3 U 111.3(14) . . ?
C23 N3 U 112.6(3) . . ?
C23' N3 U 107.5(14) . . ?
C21' N3 U 103.7(14) . . ?
C20 N3 U 109.0(3) . . ?
N1 C1 C2 128.0(6) . . ?
N1 C1 H1 116.0 . . ?
C2 C1 H1 116.0 . . ?
C3 C2 C7 120.0(8) . . ?
C3 C2 C1 118.0(7) . . ?
C7 C2 C1 121.8(6) . . ?
C4 C3 C2 120.7(8) . . ?
C4 C3 H3 119.6 . . ?
C2 C3 H3 119.6 . . ?
C3 C4 C5 121.3(8) . . ?
C3 C4 H4 119.3 . . ?
C5 C4 H4 119.3 . . ?
C4 C5 C6 120.4(8) . . ?
C4 C5 H5 119.8 . . ?
C6 C5 H5 119.8 . . ?
O5 C6 C5 125.7(7) . . ?
O5 C6 C7 115.0(6) . . ?
C5 C6 C7 119.3(6) . . ?
O1 C7 C2 122.0(6) . . ?
O1 C7 C6 119.8(5) . . ?
C2 C7 C6 118.1(6) . . ?
O5 C8 C9 107.9(7) . . ?
O5 C8 H8A 110.1 . . ?
C9 C8 H8A 110.1 . . ?
O5 C8 H8B 110.1 . . ?
C9 C8 H8B 110.1 . . ?
H8A C8 H8B 108.4 . . ?
O4 C9 C8 108.5(6) . . ?
O4 C9 H9A 110.0 . . ?
C8 C9 H9A 110.0 . . ?
O4 C9 H9B 110.0 . . ?
C8 C9 H9B 110.0 . . ?
H9A C9 H9B 108.4 . . ?
O4 C10 C11 108.2(6) . . ?
O4 C10 H10A 110.0 . . ?
C11 C10 H10A 110.0 . . ?
O4 C10 H10B 110.0 . . ?
C11 C10 H10B 110.0 . . ?
H10A C10 H10B 108.4 . . ?
O3 C11 C10 107.3(6) . . ?
O3 C11 H11A 110.3 . . ?
C10 C11 H11A 110.3 . . ?
O3 C11 H11B 110.3 . . ?
C10 C11 H11B 110.3 . . ?
H11A C11 H11B 108.5 . . ?
O3 C12 C13 124.5(6) . . ?
O3 C12 C17 114.6(5) . . ?
C13 C12 C17 120.9(6) . . ?
C12 C13 C14 119.9(6) . . ?
C12 C13 H13 120.1 . . ?
C14 C13 H13 120.1 . . ?
C15 C14 C13 120.4(6) . . ?
C15 C14 H14 119.8 . . ?
C13 C14 H14 119.8 . . ?
C14 C15 C16 121.2(7) . . ?
C14 C15 H15 119.4 . . ?
C16 C15 H15 119.4 . . ?
C15 C16 C17 120.0(6) . . ?
C15 C16 C18 118.1(6) . . ?
C17 C16 C18 121.9(5) . . ?
O2 C17 C16 122.2(5) . . ?
O2 C17 C12 120.2(5) . . ?
C16 C17 C12 117.5(5) . . ?
N2 C18 C16 128.5(6) . . ?
N2 C18 H18 115.8 . . ?
C16 C18 H18 115.8 . . ?
N2 C19 C20 110.7(5) . . ?
N2 C19 C20' 108.4(15) . . ?
N2 C19 H19A 109.5 . . ?
C20 C19 H19A 109.5 . . ?
N2 C19 H19B 109.5 . . ?
C20 C19 H19B 109.5 . . ?
H19A C19 H19B 108.1 . . ?
N2 C19 H19C 109.5 . . ?
C20 C19 H19C 109.5 . . ?
H19A C19 H19C 0.0 . . ?
H19B C19 H19C 108.1 . . ?
N2 C19 H19D 109.5 . . ?
C20 C19 H19D 109.5 . . ?
H19A C19 H19D 108.1 . . ?
H19B C19 H19D 0.0 . . ?
H19C C19 H19D 108.1 . . ?
N1 C22 C21' 92.8(15) . . ?
N1 C22 C21 111.0(5) . . ?
N1 C22 H22A 109.4 . . ?
C21 C22 H22A 109.4 . . ?
N1 C22 H22B 109.4 . . ?
C21 C22 H22B 109.4 . . ?
H22A C22 H22B 108.0 . . ?
N1 C22 H22C 113.2 . . ?
C21' C22 H22C 113.2 . . ?
N1 C22 H22D 113.2 . . ?
C21' C22 H22D 113.2 . . ?
H22C C22 H22D 110.5 . . ?
N3 C20 C19 111.9(5) . . ?
N3 C20 H20A 109.2 . . ?
C19 C20 H20A 109.2 . . ?
N3 C20 H20B 109.2 . . ?
C19 C20 H20B 109.2 . . ?
H20A C20 H20B 107.9 . . ?
N3 C21 C22 109.0(5) . . ?
N3 C21 H21A 109.9 . . ?
C22 C21 H21A 109.9 . . ?
N3 C21 H21B 109.9 . . ?
C22 C21 H21B 109.9 . . ?
H21A C21 H21B 108.3 . . ?
N3 C23 H23A 109.5 . . ?
N3 C23 H23B 109.5 . . ?
H23A C23 H23B 109.5 . . ?
N3 C23 H23C 109.5 . . ?
H23A C23 H23C 109.5 . . ?
H23B C23 H23C 109.5 . . ?
N3 C20' C19 111.9(7) . . ?
N3 C20' H20C 109.2 . . ?
C19 C20' H20C 109.2 . . ?
N3 C20' H20D 109.2 . . ?
C19 C20' H20D 109.2 . . ?
H20C C20' H20D 107.9 . . ?
N3 C21' C22 108.7(7) . . ?
N3 C21' H21C 110.0 . . ?
C22 C21' H21C 110.0 . . ?
N3 C21' H21D 110.0 . . ?
C22 C21' H21D 110.0 . . ?
H21C C21' H21D 108.3 . . ?
N3 C23' H23D 109.5 . . ?
N3 C23' H23E 109.5 . . ?
H23D C23' H23E 109.5 . . ?
N3 C23' H23F 109.5 . . ?
H23D C23' H23F 109.5 . . ?
H23E C23' H23F 109.5 . . ?
N1SA C1SA C2SA 178(2) . . ?
C1SA C2SA H2SA 109.5 . . ?
C1SA C2SA H2SB 109.5 . . ?
H2SA C2SA H2SB 109.5 . . ?
C1SA C2SA H2SC 109.5 . . ?
H2SA C2SA H2SC 109.5 . . ?
H2SB C2SA H2SC 109.5 . . ?
N1SB C1SB C2SB 177(3) . . ?
C1SB C2SB H2SD 109.5 . . ?
C1SB C2SB H2SE 109.5 . . ?
H2SD C2SB H2SE 109.5 . . ?
C1SB C2SB H2SF 109.5 . . ?
H2SD C2SB H2SF 109.5 . . ?
H2SE C2SB H2SF 109.5 . . ?
N1SC C1SC C2SC 177(2) . . ?
C1SC C2SC H2SG 109.5 . . ?
C1SC C2SC H2SH 109.5 . . ?
H2SG C2SC H2SH 109.5 . . ?
C1SC C2SC H2SI 109.5 . . ?
H2SG C2SC H2SI 109.5 . . ?
H2SH C2SC H2SI 109.5 . . ?

loop_
_geom_bond_atom_site_label_1
_geom_bond_atom_site_label_2
_geom_bond_distance
_geom_bond_site_symmetry_2
_geom_bond_publ_flag
U O7 1.771(4) . ?
U O8 1.781(4) . ?
U O2 2.231(4) . ?
U O1 2.249(4) . ?
U N1 2.559(5) . ?
U N2 2.594(5) . ?
U N3 2.606(4) . ?
O1 C7 1.311(7) . ?
O2 C17 1.310(7) . ?
O3 C12 1.364(8) . ?
O3 C11 1.424(8) . ?
O4 C10 1.401(11) . ?
O4 C9 1.422(9) . ?
O5 C6 1.354(8) . ?
O5 C8 1.425(9) . ?
N1 C1 1.268(9) . ?
N1 C22 1.487(8) . ?
N2 C18 1.286(8) . ?
N2 C19 1.469(8) . ?
N3 C21 1.479(5) . ?
N3 C20' 1.484(6) . ?
N3 C23 1.486(5) . ?
N3 C23' 1.487(6) . ?
N3 C21' 1.489(6) . ?
N3 C20 1.493(5) . ?
C1 C2 1.464(10) . ?
C1 H1 0.9500 . ?
C2 C3 1.395(11) . ?
C2 C7 1.415(9) . ?
C3 C4 1.336(13) . ?
C3 H3 0.9500 . ?
C4 C5 1.382(12) . ?
C4 H4 0.9500 . ?
C5 C6 1.390(10) . ?
C5 H5 0.9500 . ?
C6 C7 1.420(9) . ?
C8 C9 1.484(13) . ?
C8 H8A 0.9900 . ?
C8 H8B 0.9900 . ?
C9 H9A 0.9900 . ?
C9 H9B 0.9900 . ?
C10 C11 1.496(13) . ?
C10 H10A 0.9900 . ?
C10 H10B 0.9900 . ?
C11 H11A 0.9900 . ?
C11 H11B 0.9900 . ?
C12 C13 1.382(9) . ?
C12 C17 1.426(8) . ?
C13 C14 1.397(11) . ?
C13 H13 0.9500 . ?
C14 C15 1.361(10) . ?
C14 H14 0.9500 . ?
C15 C16 1.394(8) . ?
C15 H15 0.9500 . ?
C16 C17 1.417(9) . ?
C16 C18 1.439(9) . ?
C18 H18 0.9500 . ?
C19 C20 1.512(6) . ?
C19 C20' 1.521(7) . ?
C19 H19A 0.9900 . ?
C19 H19B 0.9900 . ?
C19 H19C 0.9900 . ?
C19 H19D 0.9900 . ?
C22 C21' 1.520(6) . ?
C22 C21 1.524(6) . ?
C22 H22A 0.9900 . ?
C22 H22B 0.9900 . ?
C22 H22C 0.9900 . ?
C22 H22D 0.9900 . ?
C20 H20A 0.9900 . ?
C20 H20B 0.9900 . ?
C21 H21A 0.9900 . ?
C21 H21B 0.9900 . ?
C23 H23A 0.9800 . ?
C23 H23B 0.9800 . ?
C23 H23C 0.9800 . ?
C20' H20C 0.9900 . ?
C20' H20D 0.9900 . ?
C21' H21C 0.9900 . ?
C21' H21D 0.9900 . ?
C23' H23D 0.9800 . ?
C23' H23E 0.9800 . ?
C23' H23F 0.9800 . ?
N1SA C1SA 1.142(6) . ?
C1SA C2SA 1.459(8) . ?
C2SA H2SA 0.9800 . ?
C2SA H2SB 0.9800 . ?
C2SA H2SC 0.9800 . ?
N1SB C1SB 1.142(6) . ?
C1SB C2SB 1.460(8) . ?
C2SB H2SD 0.9800 . ?
C2SB H2SE 0.9800 . ?
C2SB H2SF 0.9800 . ?
N1SC C1SC 1.142(6) . ?
C1SC C2SC 1.460(8) . ?
C2SC H2SG 0.9800 . ?
C2SC H2SH 0.9800 . ?
C2SC H2SI 0.9800 . ?

loop_
_geom_hbond_atom_site_label_D
_geom_hbond_atom_site_label_H
_geom_hbond_atom_site_label_A
_geom_hbond_distance_DH
_geom_hbond_distance_HA
_geom_hbond_distance_DA
_geom_hbond_angle_DHA
_geom_hbond_site_symmetry_A
_geom_hbond_publ_flag
C8 H8A O7 0.99 2.57 3.487(8) 154.7 2 yes
C8 H8B N1SB^b 0.99 2.59 3.25(3) 123.8 2 yes
C8 H8B N1SC^c 0.99 2.56 3.25(3) 126.3 2 yes
C9 H9A O1 0.99 2.65 3.410(7) 133.4 2 yes
C21^a H21B^a O8 0.99 2.51 3.383(8) 147.6 2_645 yes
C21'^b H21C^b O8 0.99 2.34 3.27(4) 157.4 2_645 yes
C23'^b H23F^b O7 0.98 2.47 2.96(4) 110.1 . yes
C2SA^a H2SA^a O2 0.98 2.55 3.39(3) 143.9 . yes
C2SA^a H2SC^a O1 0.98 2.47 3.27(3) 138.6 . yes
C2SB^b H2SD^b O5 0.98 2.40 3.32(4) 156.0 . yes
C2SB^b H2SE^b O2 0.98 2.39 3.35(3) 169.6 . yes
C2SC^c H2SH^c O2 0.98 2.54 3.14(3) 118.8 . yes

loop_
_geom_torsion_atom_site_label_1
_geom_torsion_atom_site_label_2
_geom_torsion_atom_site_label_3
_geom_torsion_atom_site_label_4
_geom_torsion
_geom_torsion_site_symmetry_1
_geom_torsion_site_symmetry_2
_geom_torsion_site_symmetry_3
_geom_torsion_site_symmetry_4
_geom_torsion_publ_flag
C22 N1 C1 C2 173.8(6) . . . . ?
U N1 C1 C2 -17.6(8) . . . . ?
N1 C1 C2 C3 174.2(6) . . . . ?
N1 C1 C2 C7 -11.0(10) . . . . ?
C7 C2 C3 C4 0.2(12) . . . . ?
C1 C2 C3 C4 175.1(7) . . . . ?
C2 C3 C4 C5 -2.2(13) . . . . ?
C3 C4 C5 C6 1.2(12) . . . . ?
C8 O5 C6 C5 -9.7(9) . . . . ?
C8 O5 C6 C7 169.9(5) . . . . ?
C4 C5 C6 O5 -178.7(7) . . . . ?
C4 C5 C6 C7 1.6(10) . . . . ?
U O1 C7 C2 38.3(8) . . . . ?
U O1 C7 C6 -144.4(4) . . . . ?
C3 C2 C7 O1 180.0(6) . . . . ?
C1 C2 C7 O1 5.3(9) . . . . ?
C3 C2 C7 C6 2.6(9) . . . . ?
C1 C2 C7 C6 -172.1(5) . . . . ?
O5 C6 C7 O1 -0.6(7) . . . . ?
C5 C6 C7 O1 179.1(5) . . . . ?
O5 C6 C7 C2 176.9(5) . . . . ?
C5 C6 C7 C2 -3.5(8) . . . . ?
C6 O5 C8 C9 -172.4(5) . . . . ?
C10 O4 C9 C8 -165.7(7) . . . . ?
O5 C8 C9 O4 65.5(9) . . . . ?
C9 O4 C10 C11 165.8(7) . . . . ?
C12 O3 C11 C10 -177.8(6) . . . . ?
O4 C10 C11 O3 -65.3(9) . . . . ?
C11 O3 C12 C13 8.5(9) . . . . ?
C11 O3 C12 C17 -171.2(6) . . . . ?
O3 C12 C13 C14 178.1(6) . . . . ?
C17 C12 C13 C14 -2.3(9) . . . . ?
C12 C13 C14 C15 0.9(10) . . . . ?
C13 C14 C15 C16 1.1(10) . . . . ?
C14 C15 C16 C17 -1.7(9) . . . . ?
C14 C15 C16 C18 179.3(6) . . . . ?
U O2 C17 C16 -39.3(9) . . . . ?
U O2 C17 C12 143.7(5) . . . . ?
C15 C16 C17 O2 -176.8(5) . . . . ?
C18 C16 C17 O2 2.2(9) . . . . ?
C15 C16 C17 C12 0.3(8) . . . . ?
C18 C16 C17 C12 179.3(5) . . . . ?
O3 C12 C17 O2 -1.5(8) . . . . ?
C13 C12 C17 O2 178.8(6) . . . . ?
O3 C12 C17 C16 -178.6(5) . . . . ?
C13 C12 C17 C16 1.7(8) . . . . ?
C19 N2 C18 C16 178.0(6) . . . . ?
U N2 C18 C16 5.9(8) . . . . ?
C15 C16 C18 N2 -171.3(6) . . . . ?
C17 C16 C18 N2 9.7(9) . . . . ?
C18 N2 C19 C20 167.4(5) . . . . ?
U N2 C19 C20 -19.7(7) . . . . ?
C18 N2 C19 C20' -140.7(12) . . . . ?
U N2 C19 C20' 32.2(12) . . . . ?
C1 N1 C22 C21' 118.3(6) . . . . ?
U N1 C22 C21' -51.1(6) . . . . ?
C1 N1 C22 C21 176.6(6) . . . . ?
U N1 C22 C21 7.2(8) . . . . ?
C21 N3 C20 C19 -171.7(5) . . . . ?
C23 N3 C20 C19 68.3(7) . . . . ?
U N3 C20 C19 -54.7(6) . . . . ?
N2 C19 C20 N3 49.9(7) . . . . ?
C23 N3 C21 C22 -63.6(7) . . . . ?
C20 N3 C21 C22 177.8(5) . . . . ?
U N3 C21 C22 60.2(6) . . . . ?
N1 C22 C21 N3 -44.8(8) . . . . ?
C23' N3 C20' C19 -74(3) . . . . ?
C21' N3 C20' C19 169(2) . . . . ?
U N3 C20' C19 50(3) . . . . ?
N2 C19 C20' N3 -54(3) . . . . ?
C20' N3 C21' C22 170(2) . . . . ?
C23' N3 C21' C22 43(3) . . . . ?
U N3 C21' C22 -68(2) . . . . ?
N1 C22 C21' N3 78(2) . . . . ?
